data_2204009
loop_
_publ_author_name
'Yu Liu'
'Duan-Jun Xu'

_publ_section_title
;<i>catena</i>-Poly[[[aquabis(1<i>H</i>-benzimidazole-\k<i>N</i>^3^)nickel(II)]-\m-isophthalato-\k^2^<i>O</i>:<i>O</i>']
 hemihydrate]
;
_journal_issue 8
_journal_name_full 'Acta Crystallographica Section E'
_journal_page_first m1092
_journal_page_last m1094
_journal_paper_doi 10.1107/S1600536804016381
_journal_volume 60
_journal_year 2004
_chemical_formula_iupac '[Cu (C8 H4 O4) (C7 H6 N2)2 (H2 O1)], 0.5H2 O1'
_chemical_formula_moiety 'C22 H18 N4 Ni1 O5, 0.5H2 O'
_chemical_formula_sum 'C22 H19 N4 Ni O5.5'
_chemical_formula_weight 486.12
_chemical_name_systematic
;
catena-Poly[[[aquabis(1H-benzimidazole-\kN^3^)nickel(II)]-\m-
isophthalato-\k^2^O:O'] hemihydrate]
;
_space_group_IT_number 2
_symmetry_cell_setting triclinic
_symmetry_space_group_name_Hall '-P 1'
_symmetry_space_group_name_H-M 'P -1'
_atom_sites_solution_hydrogens geom
_atom_sites_solution_primary direct
_atom_sites_solution_secondary difmap
_audit_creation_method SHELXL-97
_cell_angle_alpha 60.813(3)
_cell_angle_beta 88.719(3)
_cell_angle_gamma 80.625(2)
_cell_formula_units_Z 4
_cell_length_a 12.1060(6)
_cell_length_b 13.7927(8)
_cell_length_c 13.8994(9)
_cell_measurement_reflns_used 8095
_cell_measurement_temperature 295(2)
_cell_measurement_theta_max 24.0
_cell_measurement_theta_min 2.2
_cell_volume 1994.7(2)
_computing_cell_refinement PROCESS-AUTO
_computing_data_collection 'PROCESS-AUTO (Rigaku Corporation, 1998)'
_computing_data_reduction 'CrystalStructure (Rigaku/MSC and Rigaku Corporation, 2002)'
_computing_molecular_graphics 'Ortep-3 for Windows (Farrugia, 1997)'
_computing_publication_material 'WinGX (Farrugia, 1999)'
_computing_structure_refinement 'SHELXL97 (Sheldrick, 1997)'
_computing_structure_solution 'SIR92 (Altomare et al., 1993)'
_diffrn_ambient_temperature 295(2)
_diffrn_detector_area_resol_mean 10.00
_diffrn_measured_fraction_theta_full 0.99
_diffrn_measured_fraction_theta_max 0.99
_diffrn_measurement_device_type 'Rigaku R-AXIS RAPID'
_diffrn_measurement_method \w
_diffrn_radiation_monochromator graphite
_diffrn_radiation_source 'fine-focus sealed tube'
_diffrn_radiation_type MoK\a
_diffrn_radiation_wavelength 0.71073
_diffrn_reflns_av_R_equivalents 0.068
_diffrn_reflns_av_sigmaI/netI 0.079
_diffrn_reflns_limit_h_max 14
_diffrn_reflns_limit_h_min -14
_diffrn_reflns_limit_k_max 16
_diffrn_reflns_limit_k_min -16
_diffrn_reflns_limit_l_max 16
_diffrn_reflns_limit_l_min -16
_diffrn_reflns_number 15366
_diffrn_reflns_theta_full 25.2
_diffrn_reflns_theta_max 25.2
_diffrn_reflns_theta_min 1.7
_diffrn_standards_decay_% 0
_diffrn_standards_interval_count 0
_diffrn_standards_interval_time 0
_diffrn_standards_number 0
_exptl_absorpt_coefficient_mu 1.021
_exptl_absorpt_correction_T_max 0.90
_exptl_absorpt_correction_T_min 0.81
_exptl_absorpt_correction_type multi-scan
_exptl_absorpt_process_details '(ABSCOR; Higashi, 1995)'
_exptl_crystal_colour green
_exptl_crystal_density_diffrn 1.619
_exptl_crystal_density_method 'not measured'
_exptl_crystal_description plate
_exptl_crystal_F_000 1004
_exptl_crystal_size_max 0.20
_exptl_crystal_size_mid 0.15
_exptl_crystal_size_min 0.10
_refine_diff_density_max 0.34
_refine_diff_density_min -0.34
_refine_ls_extinction_method none
_refine_ls_goodness_of_fit_ref 1.052
_refine_ls_hydrogen_treatment constr
_refine_ls_matrix_type full
_refine_ls_number_parameters 586
_refine_ls_number_reflns 7148
_refine_ls_number_restraints 0
_refine_ls_restrained_S_all 1.052
_refine_ls_R_factor_all 0.103
_refine_ls_R_factor_gt 0.058
_refine_ls_shift/su_max 0.001
_refine_ls_shift/su_mean 0.000
_refine_ls_structure_factor_coef Fsqd
_refine_ls_weighting_details 'calc w=1/[\s^2^(Fo^2^)+(0.0347P)^2^+1.5337P] where P=(Fo^2^+2Fc^2^)/3'
_refine_ls_weighting_scheme calc
_refine_ls_wR_factor_gt 0.090
_refine_ls_wR_factor_ref 0.101
_reflns_number_gt 4851
_reflns_number_total 7148
_reflns_threshold_expression I>2\s(I)
_cod_data_source_file cv6339.cif
_cod_data_source_block I
_cod_depositor_comments
;
The following automatic conversions were performed:
'_symmetry_cell_setting' value 'Triclinic' changed to 'triclinic'
according to '/home/saulius/struct/CIF-dictionaries/cif_core.dic'
dictionary named 'cif_core.dic' version 2.4.1 from 2010-06-29.

Automatic conversion script
Id: cif_fix_enum 1527 2010-12-29 10:47:43Z saulius 

The following automatic conversions were performed:

'_symmetry_cell_setting' value 'Triclinic' changed to 'triclinic'
according to /home/saulius/struct/CIF-dictionaries/cif_core.dic
dictionary named 'cif_core.dic' version 2.4.1 from 2010-06-29.

Automatic conversion script
Id: cif_fix_values 1715 2011-07-08 13:25:40Z adriana 
;
_cod_original_formula_sum 'C22 H19 N4 Ni1 O5.5'
_cod_database_code 2204009
_cod_database_fobs_code 2204009

loop_
_symmetry_equiv_pos_as_xyz
'x, y, z'
'-x, -y, -z'

loop_
_atom_site_label
_atom_site_fract_x
_atom_site_fract_y
_atom_site_fract_z
_atom_site_U_iso_or_equiv
_atom_site_adp_type
_atom_site_calc_flag
_atom_site_refinement_flags
_atom_site_occupancy
_atom_site_type_symbol
Ni1 0.55593(4) 0.69362(4) 0.45900(5) 0.02479(15) Uani d . 1 Ni
Ni2 0.91848(4) 0.18060(4) 0.30710(5) 0.02445(15) Uani d . 1 Ni
O1 0.4030(2) 0.7511(2) 0.3734(3) 0.0338(7) Uani d . 1 O
O2 0.3817(2) 0.6459(2) 0.2952(3) 0.0350(7) Uani d . 1 O
O1W 0.6946(3) 0.4994(3) 0.7864(3) 0.0644(11) Uani d . 1 O
O3 0.0725(2) 1.0482(2) 0.3395(2) 0.0292(7) Uani d . 1 O
O4 -0.0724(2) 1.0825(2) 0.2290(2) 0.0268(7) Uani d . 1 O
O5 0.7088(2) 0.6105(2) 0.5514(2) 0.0297(7) Uani d . 1 O
O6 0.6598(2) 0.5596(2) 0.4346(2) 0.0306(7) Uani d . 1 O
O7 0.9155(2) 0.2468(2) 0.4103(3) 0.0350(7) Uani d . 1 O
O8 1.0678(2) 0.1573(2) 0.5269(3) 0.0410(8) Uani d . 1 O
O11 0.4857(2) 0.5594(2) 0.5903(2) 0.0310(7) Uani d . 1 O
O21 0.8531(2) 0.0458(2) 0.4397(2) 0.0289(7) Uani d . 1 O
N11 0.3891(3) 0.9005(3) 0.5778(3) 0.0311(9) Uani d . 1 N
H11 0.3266 0.9380 0.5816 0.037 Uiso calc R 1 H
N13 0.5098(2) 0.7952(3) 0.5287(3) 0.0274(8) Uani d . 1 N
N21 0.7489(3) 0.9397(3) 0.2621(3) 0.0343(9) Uani d . 1 N
H21 0.7937 0.9837 0.2582 0.041 Uiso calc R 1 H
N23 0.6374(3) 0.8106(3) 0.3349(3) 0.0294(8) Uani d . 1 N
N31 0.5975(3) 0.3772(3) 0.2384(3) 0.0364(9) Uani d . 1 N
H31 0.5477 0.4168 0.2561 0.044 Uiso calc R 1 H
N33 0.7610(3) 0.2765(3) 0.2406(3) 0.0267(8) Uani d . 1 N
N41 1.1134(3) 0.4360(3) 0.1439(4) 0.0467(11) Uani d . 1 N
H41 1.1450 0.4865 0.1461 0.056 Uiso calc R 1 H
N43 1.0072(3) 0.3035(3) 0.1952(3) 0.0310(9) Uani d . 1 N
C12 0.4051(3) 0.8467(3) 0.5195(4) 0.0316(10) Uani d . 1 C
H12 0.3482 0.8454 0.4764 0.038 Uiso calc R 1 H
C14 0.6789(3) 0.7908(4) 0.6364(4) 0.0332(10) Uani d . 1 C
H14 0.7308 0.7468 0.6170 0.040 Uiso calc R 1 H
C15 0.7105(4) 0.8293(4) 0.7038(4) 0.0399(12) Uani d . 1 C
H15 0.7856 0.8130 0.7279 0.048 Uiso calc R 1 H
C16 0.6342(4) 0.8918(4) 0.7375(4) 0.0401(12) Uani d . 1 C
H16 0.6591 0.9144 0.7850 0.048 Uiso calc R 1 H
C17 0.5227(4) 0.9209(4) 0.7019(4) 0.0382(12) Uani d . 1 C
H17 0.4711 0.9625 0.7243 0.046 Uiso calc R 1 H
C18 0.4912(3) 0.8851(3) 0.6312(4) 0.0301(10) Uani d . 1 C
C19 0.5662(3) 0.8197(3) 0.5976(4) 0.0268(10) Uani d . 1 C
C22 0.7050(3) 0.8668(3) 0.3538(4) 0.0314(10) Uani d . 1 C
H22 0.7206 0.8569 0.4236 0.038 Uiso calc R 1 H
C24 0.5846(4) 0.8186(4) 0.1565(4) 0.0409(12) Uani d . 1 C
H24 0.5389 0.7640 0.1861 0.049 Uiso calc R 1 H
C25 0.6026(4) 0.8728(5) 0.0448(5) 0.0580(15) Uani d . 1 C
H25 0.5675 0.8540 -0.0011 0.070 Uiso calc R 1 H
C26 0.6706(4) 0.9534(4) -0.0007(4) 0.0502(13) Uani d . 1 C
H26 0.6801 0.9869 -0.0761 0.060 Uiso calc R 1 H
C27 0.7247(4) 0.9855(4) 0.0626(4) 0.0422(12) Uani d . 1 C
H27 0.7696 1.0407 0.0322 0.051 Uiso calc R 1 H
C28 0.7080(3) 0.9302(3) 0.1749(4) 0.0300(10) Uani d . 1 C
C29 0.6380(3) 0.8498(4) 0.2217(4) 0.0315(10) Uani d . 1 C
C32 0.7027(3) 0.3317(3) 0.2842(4) 0.0309(10) Uani d . 1 C
H32 0.7312 0.3388 0.3416 0.037 Uiso calc R 1 H
C34 0.7041(3) 0.2462(4) 0.0837(4) 0.0355(11) Uani d . 1 C
H34 0.7728 0.2059 0.0817 0.043 Uiso calc R 1 H
C35 0.6137(4) 0.2687(4) 0.0126(4) 0.0450(13) Uani d . 1 C
H35 0.6219 0.2430 -0.0382 0.054 Uiso calc R 1 H
C36 0.5107(4) 0.3289(4) 0.0151(4) 0.0464(13) Uani d . 1 C
H36 0.4519 0.3421 -0.0341 0.056 Uiso calc R 1 H
C37 0.4929(3) 0.3696(4) 0.0880(4) 0.0405(12) Uani d . 1 C
H37 0.4237 0.4088 0.0904 0.049 Uiso calc R 1 H
C38 0.5844(3) 0.3485(3) 0.1577(4) 0.0299(10) Uani d . 1 C
C39 0.6882(3) 0.2861(3) 0.1579(3) 0.0269(9) Uani d . 1 C
C42 1.0436(4) 0.3754(4) 0.2167(4) 0.0413(12) Uani d . 1 C
H42 1.0229 0.3839 0.2773 0.050 Uiso calc R 1 H
C44 1.0519(4) 0.2667(4) 0.0346(4) 0.0425(12) Uani d . 1 C
H44 1.0065 0.2127 0.0532 0.051 Uiso calc R 1 H
C45 1.1161(4) 0.2977(5) -0.0563(4) 0.0560(14) Uani d . 1 C
H45 1.1155 0.2622 -0.0984 0.067 Uiso calc R 1 H
C46 1.1818(4) 0.3814(5) -0.0857(5) 0.0574(15) Uani d . 1 C
H46 1.2231 0.4010 -0.1478 0.069 Uiso calc R 1 H
C47 1.1870(4) 0.4346(4) -0.0267(4) 0.0472(13) Uani d . 1 C
H47 1.2306 0.4904 -0.0471 0.057 Uiso calc R 1 H
C48 1.1247(3) 0.4026(4) 0.0660(4) 0.0349(11) Uani d . 1 C
C49 1.0582(3) 0.3195(3) 0.0965(4) 0.0289(10) Uani d . 1 C
C51 0.2386(3) 0.8011(3) 0.2583(3) 0.0232(9) Uani d . 1 C
C52 0.1885(3) 0.8837(3) 0.2855(3) 0.0225(9) Uani d . 1 C
H52 0.2260 0.8953 0.3357 0.027 Uiso calc R 1 H
C53 0.0837(3) 0.9478(3) 0.2381(3) 0.0231(9) Uani d . 1 C
C54 0.0310(3) 0.9339(3) 0.1589(3) 0.0277(10) Uani d . 1 C
H54 -0.0378 0.9786 0.1245 0.033 Uiso calc R 1 H
C55 0.0799(3) 0.8542(3) 0.1307(3) 0.0294(10) Uani d . 1 C
H55 0.0443 0.8453 0.0776 0.035 Uiso calc R 1 H
C56 0.1826(3) 0.7874(3) 0.1822(3) 0.0298(10) Uani d . 1 C
H56 0.2141 0.7322 0.1648 0.036 Uiso calc R 1 H
C57 0.3502(3) 0.7261(3) 0.3137(4) 0.0267(10) Uani d . 1 C
C58 0.0260(3) 1.0293(3) 0.2721(3) 0.0245(9) Uani d . 1 C
C61 0.8337(3) 0.4638(3) 0.5424(3) 0.0236(9) Uani d . 1 C
C62 0.8567(3) 0.3908(3) 0.4992(3) 0.0246(9) Uani d . 1 C
H62 0.8056 0.3949 0.4478 0.030 Uiso calc R 1 H
C63 0.9554(3) 0.3118(3) 0.5324(3) 0.0240(9) Uani d . 1 C
C64 1.0308(3) 0.3078(3) 0.6093(3) 0.0262(9) Uani d . 1 C
H64 1.0971 0.2555 0.6322 0.031 Uiso calc R 1 H
C65 1.0084(3) 0.3798(3) 0.6515(4) 0.0308(10) Uani d . 1 C
H65 1.0595 0.3761 0.7026 0.037 Uiso calc R 1 H
C66 0.9108(3) 0.4574(3) 0.6186(4) 0.0275(10) Uani d . 1 C
H66 0.8963 0.5060 0.6476 0.033 Uiso calc R 1 H
C67 0.7288(3) 0.5484(3) 0.5078(3) 0.0255(9) Uani d . 1 C
C68 0.9818(3) 0.2315(3) 0.4877(4) 0.0250(9) Uani d . 1 C
H1A 0.7210 0.5149 0.7228 0.050 Uiso d . 1 H
H1B 0.6547 0.4476 0.7977 0.050 Uiso d . 1 H
H11A 0.4240 0.5448 0.5735 0.050 Uiso d . 1 H
H11B 0.5310 0.4940 0.6104 0.050 Uiso d . 1 H
H21A 0.8627 0.0415 0.5079 0.050 Uiso d . 1 H
H21B 0.8867 -0.0272 0.4558 0.050 Uiso d . 1 H

loop_
_atom_site_aniso_label
_atom_site_aniso_U_11
_atom_site_aniso_U_22
_atom_site_aniso_U_33
_atom_site_aniso_U_12
_atom_site_aniso_U_13
_atom_site_aniso_U_23
Ni1 0.0214(3) 0.0254(3) 0.0320(4) -0.0009(2) -0.0002(2) -0.0183(3)
Ni2 0.0229(3) 0.0254(3) 0.0292(3) -0.0001(2) -0.0014(2) -0.0176(3)
O1 0.0252(15) 0.0392(17) 0.044(2) 0.0023(13) -0.0058(13) -0.0273(16)
O2 0.0312(16) 0.0305(16) 0.047(2) 0.0049(13) -0.0037(14) -0.0247(16)
O1W 0.091(3) 0.061(2) 0.060(3) -0.036(2) 0.021(2) -0.038(2)
O3 0.0291(15) 0.0333(16) 0.0340(19) -0.0086(13) 0.0013(13) -0.0223(15)
O4 0.0241(14) 0.0271(15) 0.0311(18) 0.0019(12) -0.0035(12) -0.0173(14)
O5 0.0303(15) 0.0289(15) 0.0382(19) 0.0031(13) -0.0019(13) -0.0251(15)
O6 0.0254(14) 0.0287(16) 0.0401(19) 0.0009(12) -0.0062(13) -0.0200(15)
O7 0.0363(16) 0.0366(17) 0.043(2) 0.0018(14) -0.0031(14) -0.0298(16)
O8 0.0338(17) 0.0359(17) 0.062(2) 0.0082(15) -0.0083(15) -0.0346(17)
O11 0.0261(15) 0.0259(15) 0.044(2) -0.0031(12) 0.0026(13) -0.0197(15)
O21 0.0273(15) 0.0289(15) 0.0316(18) 0.0029(12) -0.0008(13) -0.0180(14)
N11 0.0228(17) 0.034(2) 0.045(2) 0.0008(15) 0.0025(16) -0.0275(19)
N13 0.0224(18) 0.0290(19) 0.035(2) -0.0018(15) 0.0005(15) -0.0195(18)
N21 0.0298(19) 0.032(2) 0.042(3) -0.0121(16) 0.0024(17) -0.0170(19)
N23 0.0262(18) 0.0266(19) 0.036(2) -0.0027(15) 0.0020(16) -0.0163(18)
N31 0.030(2) 0.037(2) 0.043(3) 0.0062(17) 0.0025(17) -0.024(2)
N33 0.0256(17) 0.0288(19) 0.029(2) -0.0004(15) 0.0034(15) -0.0180(17)
N41 0.058(3) 0.040(2) 0.051(3) -0.017(2) 0.003(2) -0.027(2)
N43 0.0270(18) 0.0276(19) 0.042(3) -0.0035(16) -0.0022(16) -0.0203(19)
C12 0.024(2) 0.038(2) 0.038(3) -0.0019(19) -0.0029(19) -0.023(2)
C14 0.028(2) 0.036(2) 0.039(3) -0.0007(19) 0.0012(19) -0.022(2)
C15 0.029(2) 0.041(3) 0.052(3) 0.000(2) -0.007(2) -0.026(3)
C16 0.051(3) 0.037(3) 0.037(3) -0.008(2) -0.006(2) -0.022(2)
C17 0.046(3) 0.037(3) 0.041(3) 0.000(2) 0.005(2) -0.028(2)
C18 0.030(2) 0.027(2) 0.035(3) -0.0037(19) 0.0054(19) -0.017(2)
C19 0.027(2) 0.023(2) 0.034(3) -0.0064(18) 0.0036(18) -0.016(2)
C22 0.028(2) 0.031(2) 0.031(3) 0.001(2) -0.0014(19) -0.015(2)
C24 0.046(3) 0.048(3) 0.044(3) -0.023(2) 0.010(2) -0.029(3)
C25 0.069(4) 0.074(4) 0.053(4) -0.031(3) 0.016(3) -0.044(3)
C26 0.060(3) 0.060(3) 0.038(3) -0.023(3) 0.014(3) -0.028(3)
C27 0.039(3) 0.041(3) 0.046(3) -0.015(2) 0.007(2) -0.019(3)
C28 0.028(2) 0.033(2) 0.033(3) -0.0070(19) 0.0021(19) -0.019(2)
C29 0.025(2) 0.034(2) 0.035(3) -0.0045(19) 0.0040(19) -0.017(2)
C32 0.033(2) 0.029(2) 0.033(3) -0.002(2) -0.0002(19) -0.017(2)
C34 0.029(2) 0.042(3) 0.042(3) 0.002(2) -0.001(2) -0.028(2)
C35 0.044(3) 0.053(3) 0.046(3) -0.004(2) -0.006(2) -0.031(3)
C36 0.043(3) 0.046(3) 0.044(3) -0.002(2) -0.016(2) -0.018(3)
C37 0.025(2) 0.037(3) 0.050(3) 0.004(2) -0.005(2) -0.016(2)
C38 0.028(2) 0.024(2) 0.033(3) -0.0018(19) 0.0026(19) -0.011(2)
C39 0.025(2) 0.026(2) 0.028(3) -0.0036(18) -0.0018(18) -0.012(2)
C42 0.049(3) 0.035(3) 0.046(3) -0.010(2) 0.009(2) -0.024(3)
C44 0.055(3) 0.045(3) 0.031(3) -0.015(2) -0.001(2) -0.019(2)
C45 0.075(4) 0.060(3) 0.038(3) -0.021(3) 0.011(3) -0.026(3)
C46 0.065(4) 0.061(4) 0.042(4) -0.018(3) 0.011(3) -0.020(3)
C47 0.044(3) 0.043(3) 0.045(3) -0.016(2) 0.001(2) -0.011(3)
C48 0.031(2) 0.032(2) 0.038(3) -0.005(2) -0.004(2) -0.014(2)
C49 0.024(2) 0.028(2) 0.031(3) 0.0006(19) -0.0049(18) -0.013(2)
C51 0.023(2) 0.018(2) 0.025(2) -0.0043(17) 0.0012(17) -0.0073(18)
C52 0.022(2) 0.024(2) 0.024(2) -0.0056(17) 0.0002(17) -0.0137(19)
C53 0.024(2) 0.023(2) 0.024(2) -0.0059(17) 0.0014(17) -0.0119(19)
C54 0.025(2) 0.031(2) 0.027(3) -0.0020(18) -0.0042(18) -0.015(2)
C55 0.035(2) 0.032(2) 0.026(3) -0.006(2) -0.0017(19) -0.018(2)
C56 0.033(2) 0.031(2) 0.029(3) -0.0055(19) 0.0072(19) -0.018(2)
C57 0.025(2) 0.028(2) 0.027(3) -0.0059(18) 0.0042(18) -0.012(2)
C58 0.025(2) 0.022(2) 0.026(2) -0.0038(18) 0.0023(18) -0.0113(19)
C61 0.0210(19) 0.021(2) 0.025(2) -0.0033(17) 0.0013(17) -0.0076(18)
C62 0.026(2) 0.027(2) 0.024(2) -0.0036(18) -0.0006(17) -0.015(2)
C63 0.023(2) 0.0179(19) 0.029(2) -0.0012(17) 0.0017(17) -0.0106(18)
C64 0.024(2) 0.025(2) 0.026(3) 0.0015(17) -0.0005(17) -0.011(2)
C65 0.033(2) 0.034(2) 0.027(3) -0.004(2) -0.0052(19) -0.016(2)
C66 0.029(2) 0.025(2) 0.034(3) -0.0036(18) 0.0040(19) -0.020(2)
C67 0.025(2) 0.024(2) 0.025(3) -0.0033(18) 0.0008(18) -0.011(2)
C68 0.026(2) 0.023(2) 0.030(3) -0.0055(19) 0.0044(19) -0.016(2)

loop_
_atom_type_symbol
_atom_type_description
_atom_type_scat_dispersion_real
_atom_type_scat_dispersion_imag
_atom_type_scat_source
C C 0.0033 0.0016 'International Tables Vol C Tables 4.2.6.8 and 6.1.1.4'
H H 0.0000 0.0000 'International Tables Vol C Tables 4.2.6.8 and 6.1.1.4'
N N 0.0061 0.0033 'International Tables Vol C Tables 4.2.6.8 and 6.1.1.4'
O O 0.0106 0.0060 'International Tables Vol C Tables 4.2.6.8 and 6.1.1.4'
Ni Ni 0.3393 1.1124 'International Tables Vol C Tables 4.2.6.8 and 6.1.1.4'

loop_
_geom_angle_atom_site_label_1
_geom_angle_atom_site_label_2
_geom_angle_atom_site_label_3
_geom_angle_site_symmetry_1
_geom_angle_site_symmetry_3
_geom_angle
_geom_angle_publ_flag
O1 Ni1 N13 . . 89.53(12) ?
O1 Ni1 N23 . . 95.58(13) ?
N13 Ni1 N23 . . 93.46(13) ?
O1 Ni1 O5 . . 171.22(11) ?
N13 Ni1 O5 . . 96.81(12) ?
N23 Ni1 O5 . . 90.10(12) ?
O1 Ni1 O11 . . 88.55(11) ?
N13 Ni1 O11 . . 90.57(12) ?
N23 Ni1 O11 . . 174.24(11) ?
O5 Ni1 O11 . . 85.34(11) ?
O1 Ni1 O6 . . 112.62(11) y
N13 Ni1 O6 . . 157.45(12) ?
N23 Ni1 O6 . . 88.64(12) ?
O5 Ni1 O6 . . 60.71(10) ?
O11 Ni1 O6 . . 86.07(10) ?
O1 Ni1 C67 . . 142.72(13) ?
N13 Ni1 C67 . . 127.08(13) ?
N23 Ni1 C67 . . 89.53(13) ?
O5 Ni1 C67 . . 30.30(12) ?
O11 Ni1 C67 . . 84.76(11) ?
O6 Ni1 C67 . . 30.41(11) ?
O7 Ni2 N33 . . 88.46(12) ?
O7 Ni2 N43 . . 90.59(13) ?
N33 Ni2 N43 . . 95.09(13) ?
O7 Ni2 O4 . 1_645 168.97(11) ?
N33 Ni2 O4 . 1_645 97.93(11) ?
N43 Ni2 O4 . 1_645 97.75(12) ?
O7 Ni2 O21 . . 85.22(11) ?
N33 Ni2 O21 . . 93.66(11) ?
N43 Ni2 O21 . . 170.19(12) ?
O4 Ni2 O21 1_645 . 85.41(10) ?
O7 Ni2 O3 . 1_645 113.16(11) y
N33 Ni2 O3 . 1_645 158.05(12) ?
N43 Ni2 O3 . 1_645 88.73(11) ?
O4 Ni2 O3 1_645 1_645 60.12(10) ?
O21 Ni2 O3 . 1_645 84.78(10) ?
C57 O1 Ni1 . . 135.9(3) ?
H1A O1W H1B . . 102.5 ?
C58 O3 Ni2 . 1_465 86.5(2) ?
C58 O4 Ni2 . 1_465 93.5(2) ?
C67 O5 Ni1 . . 93.0(2) ?
C67 O6 Ni1 . . 86.7(2) ?
C68 O7 Ni2 . . 134.0(3) ?
Ni1 O11 H11A . . 116.7 ?
Ni1 O11 H11B . . 109.3 ?
H11A O11 H11B . . 99.9 ?
Ni2 O21 H21A . . 114.2 ?
Ni2 O21 H21B . . 115.9 ?
H21A O21 H21B . . 101.0 ?
C12 N11 C18 . . 107.8(3) ?
C12 N11 H11 . . 126.1 ?
C18 N11 H11 . . 126.1 ?
C12 N13 C19 . . 104.5(3) ?
C12 N13 Ni1 . . 122.0(3) ?
C19 N13 Ni1 . . 133.3(2) ?
C22 N21 C28 . . 106.9(4) ?
C22 N21 H21 . . 126.5 ?
C28 N21 H21 . . 126.5 ?
C22 N23 C29 . . 104.8(4) ?
C22 N23 Ni1 . . 122.5(3) ?
C29 N23 Ni1 . . 132.8(3) ?
C32 N31 C38 . . 107.1(3) ?
C32 N31 H31 . . 126.4 ?
C38 N31 H31 . . 126.4 ?
C32 N33 C39 . . 105.2(3) ?
C32 N33 Ni2 . . 122.2(3) ?
C39 N33 Ni2 . . 132.0(3) ?
C42 N41 C48 . . 107.2(4) ?
C42 N41 H41 . . 126.4 ?
C48 N41 H41 . . 126.4 ?
C42 N43 C49 . . 103.9(4) ?
C42 N43 Ni2 . . 122.5(3) ?
C49 N43 Ni2 . . 132.8(3) ?
N13 C12 N11 . . 113.6(4) ?
N13 C12 H12 . . 123.2 ?
N11 C12 H12 . . 123.2 ?
C15 C14 C19 . . 118.0(4) ?
C15 C14 H14 . . 121.0 ?
C19 C14 H14 . . 121.0 ?
C14 C15 C16 . . 122.3(4) ?
C14 C15 H15 . . 118.8 ?
C16 C15 H15 . . 118.8 ?
C17 C16 C15 . . 121.2(4) ?
C17 C16 H16 . . 119.4 ?
C15 C16 H16 . . 119.4 ?
C16 C17 C18 . . 116.6(4) ?
C16 C17 H17 . . 121.7 ?
C18 C17 H17 . . 121.7 ?
C17 C18 N11 . . 132.5(4) ?
C17 C18 C19 . . 123.4(4) ?
N11 C18 C19 . . 104.1(4) ?
N13 C19 C14 . . 131.6(4) ?
N13 C19 C18 . . 110.0(3) ?
C14 C19 C18 . . 118.4(4) ?
N23 C22 N21 . . 113.3(4) ?
N23 C22 H22 . . 123.3 ?
N21 C22 H22 . . 123.3 ?
C25 C24 C29 . . 116.7(5) ?
C25 C24 H24 . . 121.6 ?
C29 C24 H24 . . 121.6 ?
C26 C25 C24 . . 122.6(5) ?
C26 C25 H25 . . 118.7 ?
C24 C25 H25 . . 118.7 ?
C27 C26 C25 . . 121.7(5) ?
C27 C26 H26 . . 119.1 ?
C25 C26 H26 . . 119.1 ?
C26 C27 C28 . . 115.8(4) ?
C26 C27 H27 . . 122.1 ?
C28 C27 H27 . . 122.1 ?
C27 C28 N21 . . 131.6(4) ?
C27 C28 C29 . . 123.0(4) ?
N21 C28 C29 . . 105.3(4) ?
C24 C29 N23 . . 130.2(4) ?
C24 C29 C28 . . 120.1(4) ?
N23 C29 C28 . . 109.7(4) ?
N33 C32 N31 . . 113.7(4) ?
N33 C32 H32 . . 123.2 ?
N31 C32 H32 . . 123.2 ?
C35 C34 C39 . . 117.3(4) ?
C35 C34 H34 . . 121.4 ?
C39 C34 H34 . . 121.4 ?
C34 C35 C36 . . 121.7(5) ?
C34 C35 H35 . . 119.1 ?
C36 C35 H35 . . 119.1 ?
C37 C36 C35 . . 122.1(4) ?
C37 C36 H36 . . 119.0 ?
C35 C36 H36 . . 119.0 ?
C36 C37 C38 . . 115.9(4) ?
C36 C37 H37 . . 122.0 ?
C38 C37 H37 . . 122.0 ?
N31 C38 C37 . . 131.7(4) ?
N31 C38 C39 . . 105.6(3) ?
C37 C38 C39 . . 122.7(4) ?
C34 C39 C38 . . 120.2(4) ?
C34 C39 N33 . . 131.4(4) ?
C38 C39 N33 . . 108.4(4) ?
N43 C42 N41 . . 114.4(4) ?
N43 C42 H42 . . 122.8 ?
N41 C42 H42 . . 122.8 ?
C49 C44 C45 . . 117.2(5) ?
C49 C44 H44 . . 121.4 ?
C45 C44 H44 . . 121.4 ?
C44 C45 C46 . . 121.2(5) ?
C44 C45 H45 . . 119.4 ?
C46 C45 H45 . . 119.4 ?
C47 C46 C45 . . 121.9(5) ?
C47 C46 H46 . . 119.0 ?
C45 C46 H46 . . 119.0 ?
C46 C47 C48 . . 117.4(5) ?
C46 C47 H47 . . 121.3 ?
C48 C47 H47 . . 121.3 ?
N41 C48 C47 . . 132.5(4) ?
N41 C48 C49 . . 106.0(4) ?
C47 C48 C49 . . 121.5(4) ?
C44 C49 C48 . . 120.7(4) ?
C44 C49 N43 . . 130.7(4) ?
C48 C49 N43 . . 108.5(4) ?
C56 C51 C52 . . 118.5(3) ?
C56 C51 C57 . . 120.1(3) ?
C52 C51 C57 . . 121.4(4) ?
C53 C52 C51 . . 120.7(4) ?
C53 C52 H52 . . 119.7 ?
C51 C52 H52 . . 119.7 ?
C52 C53 C54 . . 119.1(4) ?
C52 C53 C58 . . 121.3(4) ?
C54 C53 C58 . . 119.6(3) ?
C55 C54 C53 . . 120.6(4) ?
C55 C54 H54 . . 119.7 ?
C53 C54 H54 . . 119.7 ?
C54 C55 C56 . . 119.6(4) ?
C54 C55 H55 . . 120.2 ?
C56 C55 H55 . . 120.2 ?
C51 C56 C55 . . 121.4(4) ?
C51 C56 H56 . . 119.3 ?
C55 C56 H56 . . 119.3 ?
O2 C57 O1 . . 126.1(4) ?
O2 C57 C51 . . 117.1(4) ?
O1 C57 C51 . . 116.7(3) ?
O3 C58 O4 . . 119.9(3) ?
O3 C58 C53 . . 121.7(3) ?
O4 C58 C53 . . 118.5(4) ?
C66 C61 C62 . . 119.3(3) ?
C66 C61 C67 . . 119.6(4) ?
C62 C61 C67 . . 121.1(4) ?
C63 C62 C61 . . 120.5(4) ?
C63 C62 H62 . . 119.7 ?
C61 C62 H62 . . 119.7 ?
C62 C63 C64 . . 118.6(4) ?
C62 C63 C68 . . 121.6(4) ?
C64 C63 C68 . . 119.8(3) ?
C65 C64 C63 . . 120.9(4) ?
C65 C64 H64 . . 119.6 ?
C63 C64 H64 . . 119.6 ?
C64 C65 C66 . . 120.3(4) ?
C64 C65 H65 . . 119.8 ?
C66 C65 H65 . . 119.8 ?
C65 C66 C61 . . 120.4(4) ?
C65 C66 H66 . . 119.8 ?
C61 C66 H66 . . 119.8 ?
O5 C67 O6 . . 119.6(3) ?
O5 C67 C61 . . 119.6(4) ?
O6 C67 C61 . . 120.8(4) ?
O5 C67 Ni1 . . 56.75(19) ?
O6 C67 Ni1 . . 62.86(19) ?
C61 C67 Ni1 . . 176.3(3) ?
O8 C68 O7 . . 125.1(4) ?
O8 C68 C63 . . 118.3(4) ?
O7 C68 C63 . . 116.6(3) ?

loop_
_geom_bond_atom_site_label_1
_geom_bond_atom_site_label_2
_geom_bond_site_symmetry_2
_geom_bond_distance
_geom_bond_publ_flag
Ni1 O1 . 2.042(3) y
Ni1 O5 . 2.089(3) y
Ni1 O6 . 2.224(3) y
Ni1 O11 . 2.152(3) y
Ni1 N13 . 2.064(3) y
Ni1 N23 . 2.068(4) y
Ni2 O3 1_645 2.267(3) y
Ni2 O4 1_645 2.098(3) y
Ni2 O7 . 2.039(3) y
Ni2 O21 . 2.134(3) y
Ni2 N33 . 2.075(3) y
Ni2 N43 . 2.096(4) y
O1 C57 . 1.261(5) ?
O2 C57 . 1.252(5) ?
O1W H1A . 0.869 ?
O1W H1B . 0.877 ?
O3 C58 . 1.253(5) ?
O4 C58 . 1.279(4) ?
O5 C67 . 1.261(5) ?
O6 C67 . 1.265(5) ?
O7 C68 . 1.267(5) ?
O8 C68 . 1.250(4) ?
O11 H11A . 0.869 ?
O11 H11B . 0.891 ?
O21 H21A . 0.929 ?
O21 H21B . 0.939 ?
N11 C12 . 1.333(5) ?
N11 C18 . 1.388(5) ?
N11 H11 . 0.8600 ?
N13 C12 . 1.323(5) ?
N13 C19 . 1.384(5) ?
N21 C22 . 1.346(5) ?
N21 C28 . 1.392(5) ?
N21 H21 . 0.8600 ?
N23 C22 . 1.326(5) ?
N23 C29 . 1.392(5) ?
N31 C32 . 1.344(5) ?
N31 C38 . 1.380(5) ?
N31 H31 . 0.8600 ?
N33 C32 . 1.304(5) ?
N33 C39 . 1.406(5) ?
N41 C42 . 1.343(6) ?
N41 C48 . 1.366(6) ?
N41 H41 . 0.8600 ?
N43 C42 . 1.305(5) ?
N43 C49 . 1.422(5) ?
C12 H12 . 0.9300 ?
C14 C15 . 1.368(6) ?
C14 C19 . 1.398(5) ?
C14 H14 . 0.9300 ?
C15 C16 . 1.389(6) ?
C15 H15 . 0.9300 ?
C16 C17 . 1.374(6) ?
C16 H16 . 0.9300 ?
C17 C18 . 1.380(6) ?
C17 H17 . 0.9300 ?
C18 C19 . 1.409(5) ?
C22 H22 . 0.9300 ?
C24 C25 . 1.386(7) ?
C24 C29 . 1.387(6) ?
C24 H24 . 0.9300 ?
C25 C26 . 1.379(7) ?
C25 H25 . 0.9300 ?
C26 C27 . 1.380(7) ?
C26 H26 . 0.9300 ?
C27 C28 . 1.390(6) ?
C27 H27 . 0.9300 ?
C28 C29 . 1.396(6) ?
C32 H32 . 0.9300 ?
C34 C35 . 1.381(6) ?
C34 C39 . 1.383(6) ?
C34 H34 . 0.9300 ?
C35 C36 . 1.391(6) ?
C35 H35 . 0.9300 ?
C36 C37 . 1.376(7) ?
C36 H36 . 0.9300 ?
C37 C38 . 1.385(6) ?
C37 H37 . 0.9300 ?
C38 C39 . 1.403(5) ?
C42 H42 . 0.9300 ?
C44 C49 . 1.380(6) ?
C44 C45 . 1.386(7) ?
C44 H44 . 0.9300 ?
C45 C46 . 1.399(7) ?
C45 H45 . 0.9300 ?
C46 C47 . 1.349(7) ?
C46 H46 . 0.9300 ?
C47 C48 . 1.390(7) ?
C47 H47 . 0.9300 ?
C48 C49 . 1.398(6) ?
C51 C56 . 1.372(6) ?
C51 C52 . 1.412(5) ?
C51 C57 . 1.518(5) ?
C52 C53 . 1.389(5) ?
C52 H52 . 0.9300 ?
C53 C54 . 1.391(5) ?
C53 C58 . 1.491(5) ?
C54 C55 . 1.381(5) ?
C54 H54 . 0.9300 ?
C55 C56 . 1.390(5) ?
C55 H55 . 0.9300 ?
C56 H56 . 0.9300 ?
C61 C66 . 1.389(5) ?
C61 C62 . 1.393(5) ?
C61 C67 . 1.484(5) ?
C62 C63 . 1.392(5) ?
C62 H62 . 0.9300 ?
C63 C64 . 1.396(5) ?
C63 C68 . 1.505(5) ?
C64 C65 . 1.370(6) ?
C64 H64 . 0.9300 ?
C65 C66 . 1.372(5) ?
C65 H65 . 0.9300 ?
C66 H66 . 0.9300 ?

loop_
_geom_hbond_atom_site_label_D
_geom_hbond_atom_site_label_H
_geom_hbond_atom_site_label_A
_geom_hbond_site_symmetry_A
_geom_hbond_distance_DH
_geom_hbond_distance_HA
_geom_hbond_distance_DA
_geom_hbond_angle_DHA
_geom_hbond_publ_flag
O1W H1A O5 . 0.87 2.08 2.868(4) 151 y
O1W H1B O2 2_666 0.88 2.32 3.004(5) 136 y
O11 H11A O6 2_666 0.87 1.94 2.728(4) 150 y
O11 H11B O2 2_666 0.89 1.87 2.714(4) 158 y
O21 H21A O3 2_666 0.93 1.96 2.788(3) 147 y
O21 H21B O8 2_756 0.94 1.69 2.619(5) 172 y
N11 H11 O21 2_666 0.86 2.16 2.890(4) 142 y
N21 H21 O4 1_655 0.86 2.19 3.038(5) 168 y
N31 H31 O11 2_666 0.86 2.33 3.014(5) 137 y
N41 H41 O1W 2_766 0.86 2.25 2.958(6) 139 y
